data_7061503
loop_
_publ_author_name
'Karmakar, Anirban'
'Paul, Anup'
'Santos, Pedro M. R.'
'Santos, In\^es R. M.'
'Guedes da Silva, M. F\'atima C.'
'Pombeiro, Armando J. L.'

_publ_section_title
;
 Design and construction of polyaromatic group containing Cd(ii)-based
 coordination polymers for solvent-free Strecker-type cyanation of acetals
;
_journal_issue 21
_journal_name_full 'New Journal of Chemistry'
_journal_page_first 10201
_journal_page_last 10212
_journal_paper_doi 10.1039/D2NJ00168C
_journal_volume 46
_journal_year 2022
_chemical_formula_sum 'C119 H122 Cd4 N13 O25'
_chemical_formula_weight 2583.89
_space_group_crystal_system monoclinic
_space_group_IT_number 14
_space_group_name_Hall '-P 2yn'
_space_group_name_H-M_alt 'P 1 21/n 1'
_atom_sites_solution_hydrogens geom
_audit_creation_method SHELXL-2014/6
_audit_update_record
;
2021-12-23 deposited with the CCDC.	2022-04-14 downloaded from the CCDC.
;
_cell_angle_alpha 90
_cell_angle_beta 93.408(6)
_cell_angle_gamma 90
_cell_formula_units_Z 4
_cell_length_a 10.3429(16)
_cell_length_b 28.417(4)
_cell_length_c 39.423(6)
_cell_measurement_reflns_used 9260
_cell_measurement_temperature 150(2)
_cell_measurement_theta_max 26.38
_cell_measurement_theta_min 2.39
_cell_volume 11566(3)
_computing_cell_refinement 'Bruker SAINT'
_computing_data_collection 'Bruker APEX2'
_computing_data_reduction 'Bruker SAINT'
_computing_molecular_graphics 'Mercury CSD 3.5.1, 2008'
_computing_publication_material 'WinGX publication routines (Farrugia, 1999)'
_computing_structure_refinement 'SHELXL-2014/6 (Sheldrick, 2014)'
_computing_structure_solution 'SIR97 (Giacovazzo et al, 1999)'
_diffrn_ambient_temperature 150(2)
_diffrn_measured_fraction_theta_full 0.998
_diffrn_measured_fraction_theta_max 0.993
_diffrn_measurement_device_type 'Bruker APEX-II CCD'
_diffrn_measurement_method '\f and \w scans'
_diffrn_radiation_type MoK\a
_diffrn_radiation_wavelength 0.71073
_diffrn_reflns_av_R_equivalents 0.0740
_diffrn_reflns_av_unetI/netI 0.0304
_diffrn_reflns_Laue_measured_fraction_full 0.998
_diffrn_reflns_Laue_measured_fraction_max 0.993
_diffrn_reflns_limit_h_max 12
_diffrn_reflns_limit_h_min -12
_diffrn_reflns_limit_k_max 33
_diffrn_reflns_limit_k_min -35
_diffrn_reflns_limit_l_max 49
_diffrn_reflns_limit_l_min -49
_diffrn_reflns_number 255227
_diffrn_reflns_point_group_measured_fraction_full 0.998
_diffrn_reflns_point_group_measured_fraction_max 0.993
_diffrn_reflns_theta_full 25.242
_diffrn_reflns_theta_max 26.471
_diffrn_reflns_theta_min 2.189
_diffrn_source 'fine-focus sealed tube'
_exptl_absorpt_coefficient_mu 0.803
_exptl_absorpt_correction_T_max 0.90
_exptl_absorpt_correction_T_min 0.80
_exptl_absorpt_correction_type multi-scan
_exptl_absorpt_process_details SADABS
_exptl_crystal_colour colourless
_exptl_crystal_density_diffrn 1.484
_exptl_crystal_description plate
_exptl_crystal_F_000 5276
_exptl_crystal_size_max 0.180
_exptl_crystal_size_mid 0.140
_exptl_crystal_size_min 0.080
_refine_diff_density_max 5.567
_refine_diff_density_min -2.580
_refine_diff_density_rms 0.129
_refine_ls_extinction_method none
_refine_ls_goodness_of_fit_ref 1.087
_refine_ls_hydrogen_treatment constr
_refine_ls_matrix_type full
_refine_ls_number_parameters 1492
_refine_ls_number_reflns 23693
_refine_ls_number_restraints 503
_refine_ls_restrained_S_all 1.091
_refine_ls_R_factor_all 0.0746
_refine_ls_R_factor_gt 0.0646
_refine_ls_shift/su_max 0.040
_refine_ls_shift/su_mean 0.000
_refine_ls_structure_factor_coef Fsqd
_refine_ls_weighting_details 'w=1/[\s^2^(Fo^2^)+(0.0468P)^2^+89.5262P] where P=(Fo^2^+2Fc^2^)/3'
_refine_ls_weighting_scheme calc
_refine_ls_wR_factor_gt 0.1492
_refine_ls_wR_factor_ref 0.1555
_reflns_Friedel_coverage 0.000
_reflns_number_gt 20709
_reflns_number_total 23693
_reflns_threshold_expression 'I > 2\s(I)'
_cod_data_source_file d2nj00168c2.cif
_cod_data_source_block CP1
_cod_depositor_comments 'Adding full bibliography for 7061503--7061504.cif.'
_cod_original_sg_symbol_H-M 'P 21/n'
_cod_database_code 7061503
_shelx_space_group_comment
;
The symmetry employed for this shelxl refinement is uniquely defined
by the following loop, which should always be used as a source of
symmetry information in preference to the above space-group names.
They are only intended as comments.
;
_shelx_estimated_absorpt_t_min 0.869
_shelx_estimated_absorpt_t_max 0.939
_shelxl_version_number 2014/6

loop_
_space_group_symop_operation_xyz
'x, y, z'
'-x+1/2, y+1/2, -z+1/2'
'-x, -y, -z'
'x-1/2, -y-1/2, z-1/2'

loop_
_atom_site_label
_atom_site_type_symbol
_atom_site_fract_x
_atom_site_fract_y
_atom_site_fract_z
_atom_site_U_iso_or_equiv
_atom_site_adp_type
_atom_site_occupancy
_atom_site_site_symmetry_order
_atom_site_calc_flag
_atom_site_refinement_flags_posn
_atom_site_refinement_flags_adp
_atom_site_refinement_flags_occupancy
_atom_site_disorder_assembly
_atom_site_disorder_group
Cd3 Cd 0.42866(3) 0.46053(2) 0.30201(2) 0.01485(8) Uani 1 1 d . U . . .
Cd1 Cd 0.61436(3) 0.75559(2) 0.48781(2) 0.01669(8) Uani 1 1 d . U . . .
Cd2 Cd 0.38178(4) 0.66528(2) 0.51090(2) 0.02985(10) Uani 1 1 d . U . . .
Cd4 Cd 0.19855(5) 0.46405(2) 0.36826(2) 0.03648(12) Uani 1 1 d . U . . .
O16 O -0.4436(3) 0.47493(14) 0.25725(9) 0.0250(8) Uani 1 1 d . U . . .
O12 O 0.4213(5) 0.53165(13) 0.32430(10) 0.0354(9) Uani 1 1 d . U . . .
O4 O -0.2471(3) 0.81226(13) 0.47129(10) 0.0295(8) Uani 1 1 d . U . . .
O8 O 0.5977(4) 0.61847(13) 0.69034(10) 0.0299(8) Uani 1 1 d . U . . .
O11 O 0.3092(4) 0.53051(14) 0.37102(11) 0.0366(9) Uani 1 1 d . U . . .
O14 O 0.2472(3) 0.46447(14) 0.26929(11) 0.0310(9) Uani 1 1 d . U . . .
O15 O -0.3426(3) 0.45320(15) 0.30551(9) 0.0310(9) Uani 1 1 d . U . . .
O7 O 0.6157(4) 0.57823(13) 0.64286(11) 0.0349(9) Uani 1 1 d . U . . .
O2 O 0.4423(4) 0.80012(16) 0.47763(12) 0.0400(10) Uani 1 1 d . U . . .
O10 O 0.5890(4) 0.70125(16) 0.44948(10) 0.0403(10) Uani 1 1 d . U . . .
O9 O 0.4635(5) 0.64141(16) 0.46327(10) 0.0437(11) Uani 1 1 d . U . . .
O1 O 0.3317(5) 0.73912(17) 0.49451(15) 0.0562(14) Uani 1 1 d . U . . .
O5 O 0.5780(5) 0.68501(16) 0.53617(11) 0.0456(11) Uani 1 1 d . U . . .
O6 O 0.6266(5) 0.75931(17) 0.54399(10) 0.0453(11) Uani 1 1 d . U . . .
O3 O -0.1513(4) 0.74801(15) 0.49098(13) 0.0427(11) Uani 1 1 d . U . . .
C77 C 0.0217(5) 0.47348(18) 0.22832(13) 0.0230(10) Uani 1 1 d . U . . .
H77 H 0.1026 0.4750 0.2181 0.028 Uiso 1 1 calc R U . . .
C73 C -0.2142(4) 0.46769(17) 0.25842(12) 0.0183(9) Uani 1 1 d . U . . .
N1 N 0.1079(4) 0.92644(16) 0.45044(13) 0.0301(11) Uani 1 1 d . U . . .
H1N H 0.0332 0.9412 0.4475 0.036 Uiso 1 1 calc R U . . .
C74 C -0.3414(4) 0.46507(17) 0.27487(12) 0.0191(9) Uani 1 1 d . U . . .
N4 N -0.0925(4) 0.4893(2) 0.17383(12) 0.0363(12) Uani 1 1 d . U . . .
H4N H -0.1659 0.4892 0.1613 0.044 Uiso 1 1 calc R U . . .
C71 C 0.0184(4) 0.46489(17) 0.26284(13) 0.0216(10) Uani 1 1 d . U . . .
O13 O 0.1383(4) 0.4491(2) 0.31467(12) 0.0632(16) Uani 1 1 d . U . . .
C50 C 0.4458(5) 0.59539(16) 0.36206(12) 0.0193(9) Uani 1 1 d . U . . .
C1 C 0.3389(5) 0.7806(2) 0.48405(15) 0.0308(12) Uani 1 1 d . U . . .
C48 C 0.5172(5) 0.64944(18) 0.40590(12) 0.0222(10) Uani 1 1 d . U . . .
C70 C 0.1442(5) 0.45984(19) 0.28380(14) 0.0279(11) Uani 1 1 d . U . . .
C49 C 0.4522(5) 0.60796(17) 0.39619(12) 0.0204(9) Uani 1 1 d . U . . .
H49 H 0.4134 0.5888 0.4125 0.024 Uiso 1 1 calc R U . . .
C4 C 0.1076(4) 0.88069(18) 0.46143(12) 0.0209(10) Uani 1 1 d . U . . .
C28 C 0.6187(5) 0.61702(18) 0.65949(15) 0.0275(11) Uani 1 1 d . U . . .
C25 C 0.6412(5) 0.71067(19) 0.59231(13) 0.0263(11) Uani 1 1 d . U . . .
C51 C 0.3881(5) 0.54905(16) 0.35142(13) 0.0215(10) Uani 1 1 d . U . . .
C52 C 0.4977(5) 0.62410(17) 0.33772(12) 0.0205(9) Uani 1 1 d . U . . .
H52 H 0.4929 0.6147 0.3146 0.025 Uiso 1 1 calc R U . . .
N3 N 0.6054(5) 0.69767(17) 0.32413(11) 0.0338(11) Uani 1 1 d . U . . .
H3N H 0.6604 0.7195 0.3316 0.041 Uiso 1 1 calc R U . . .
C76 C -0.0935(5) 0.47991(19) 0.20832(13) 0.0238(10) Uani 1 1 d . U . . .
C75 C -0.2108(4) 0.47611(18) 0.22395(12) 0.0205(10) Uani 1 1 d . U . . .
H75 H -0.2899 0.4794 0.2106 0.025 Uiso 1 1 calc R U . . .
C5 C -0.0117(5) 0.85846(18) 0.46569(12) 0.0208(10) Uani 1 1 d . U . . .
H5 H -0.0898 0.8757 0.4615 0.025 Uiso 1 1 calc R U . . .
C72 C -0.0990(5) 0.46205(18) 0.27828(13) 0.0216(10) Uani 1 1 d . U . . .
H72 H -0.1007 0.4564 0.3020 0.026 Uiso 1 1 calc R U . . .
C26 C 0.6184(5) 0.66745(19) 0.60707(13) 0.0276(11) Uani 1 1 d . U . . .
H26 H 0.5830 0.6421 0.5938 0.033 Uiso 1 1 calc R U . . .
C6 C -0.0173(5) 0.81209(19) 0.47584(13) 0.0235(10) Uani 1 1 d . U . . .
C8 C -0.1465(5) 0.78919(18) 0.47945(13) 0.0237(10) Uani 1 1 d . U . . .
C53 C 0.5568(5) 0.66664(18) 0.34717(13) 0.0232(10) Uani 1 1 d . U . . .
C2 C 0.2152(5) 0.80794(19) 0.47830(14) 0.0260(11) Uani 1 1 d . U . . .
C29 C 0.7043(6) 0.69869(18) 0.66113(13) 0.0290(12) Uani 1 1 d . U . . .
H29 H 0.7253 0.6944 0.6847 0.035 Uiso 1 1 calc R U . . .
C27 C 0.6484(5) 0.66184(18) 0.64173(13) 0.0245(10) Uani 1 1 d . U . . .
C54 C 0.5690(5) 0.67823(18) 0.38186(13) 0.0241(10) Uani 1 1 d . U . . .
H54 H 0.6134 0.7062 0.3889 0.029 Uiso 1 1 calc R U . . .
C3 C 0.2216(5) 0.85464(18) 0.46832(13) 0.0225(10) Uani 1 1 d . U . . .
H3 H 0.3035 0.8691 0.4661 0.027 Uiso 1 1 calc R U . . .
C40 C 0.9079(6) 0.91348(19) 0.74179(14) 0.0345(12) Uani 1 1 d . U . . .
H40 H 0.9259 0.9426 0.7530 0.041 Uiso 1 1 calc R U . . .
C10 C 0.1963(4) 0.98844(18) 0.41593(13) 0.0212(10) Uani 1 1 d . U . . .
C46 C 0.7599(6) 0.8491(2) 0.72723(15) 0.0334(12) Uani 1 1 d . U . . .
C24 C 0.6104(6) 0.7188(2) 0.55493(14) 0.0315(12) Uani 1 1 d . U . . .
C56 C 0.5529(5) 0.74460(18) 0.27323(13) 0.0257(10) Uani 1 1 d . U . . .
C57 C 0.6574(6) 0.76707(19) 0.25823(13) 0.0269(11) Uani 1 1 d . U . . .
C39 C 1.0049(6) 0.89122(19) 0.72531(14) 0.0323(12) Uani 1 1 d . U . . .
C30 C 0.7289(6) 0.74156(19) 0.64583(14) 0.0324(13) Uani 1 1 d . U . . .
C31 C 0.6955(6) 0.74710(19) 0.61113(14) 0.0288(12) Uani 1 1 d . U . . .
H31 H 0.7105 0.7764 0.6005 0.035 Uiso 1 1 calc R U . . .
C62 C 0.6397(6) 0.8129(2) 0.24357(15) 0.0321(12) Uani 1 1 d . U . . .
C69 C 0.4332(6) 0.7676(2) 0.27458(13) 0.0283(11) Uani 1 1 d . U . . .
C11 C 0.1762(5) 0.97316(19) 0.38189(13) 0.0232(10) Uani 1 1 d . U . . .
C23 C 0.1922(5) 1.03659(19) 0.42365(14) 0.0252(10) Uani 1 1 d . U . . .
C47 C 0.5239(6) 0.66520(19) 0.44265(13) 0.0271(11) Uani 1 1 d . U . . .
C9 C 0.2253(5) 0.95189(18) 0.44344(13) 0.0239(10) Uani 1 1 d . U . . .
H9A H 0.2913 0.9295 0.4360 0.029 Uiso 1 1 calc R U . . .
H9B H 0.2606 0.9676 0.4644 0.029 Uiso 1 1 calc R U . . .
C7 C 0.0969(5) 0.78638(19) 0.48253(15) 0.0283(11) Uani 1 1 d . U . . .
H7 H 0.0934 0.7546 0.4899 0.034 Uiso 1 1 calc R U . . .
C34 C 0.9824(6) 0.84585(19) 0.71009(14) 0.0309(11) Uani 1 1 d . U . . .
C33 C 0.8602(6) 0.82438(18) 0.71256(13) 0.0296(11) Uani 1 1 d . U . . .
C18 C 0.1717(5) 1.0704(2) 0.39639(15) 0.0295(11) Uani 1 1 d . U . . .
C12 C 0.1834(5) 0.9244(2) 0.37241(14) 0.0291(11) Uani 1 1 d . U . . .
H12 H 0.2008 0.9013 0.3895 0.035 Uiso 1 1 calc R U . . .
C64 C 0.4158(6) 0.8134(2) 0.25946(15) 0.0328(12) Uani 1 1 d . U . . .
N6 N 0.7829(7) 0.8528(2) 0.35913(16) 0.0522(15) Uani 1 1 d . U . . .
C55 C 0.5691(6) 0.69554(19) 0.28790(13) 0.0291(12) Uani 1 1 d . U . . .
H55A H 0.4868 0.6780 0.2842 0.035 Uiso 1 1 calc R U . . .
H55B H 0.6368 0.6785 0.2761 0.035 Uiso 1 1 calc R U . . .
C13 C 0.1655(6) 0.9110(2) 0.33924(16) 0.0385(13) Uani 1 1 d . U . . .
H13 H 0.1739 0.8787 0.3335 0.046 Uiso 1 1 calc R U . . .
C14 C 0.1348(6) 0.9438(3) 0.31338(17) 0.0446(15) Uani 1 1 d . U . . .
H14 H 0.1205 0.9336 0.2905 0.054 Uiso 1 1 calc R U . . .
C63 C 0.5184(6) 0.8346(2) 0.24397(16) 0.0365(13) Uani 1 1 d . U . . .
H63 H 0.5057 0.8644 0.2334 0.044 Uiso 1 1 calc R U . . .
C41 C 0.7847(7) 0.8944(2) 0.74237(17) 0.0385(13) Uani 1 1 d . U . . .
C79 C 0.0019(5) 0.5140(2) 0.12139(13) 0.0291(11) Uani 1 1 d . U . . .
C78 C 0.0283(5) 0.4992(2) 0.15794(14) 0.0317(12) Uani 1 1 d . U . . .
H78A H 0.0837 0.4708 0.1589 0.038 Uiso 1 1 calc R U . . .
H78B H 0.0754 0.5247 0.1706 0.038 Uiso 1 1 calc R U . . .
C68 C 0.3243(6) 0.7473(2) 0.29025(15) 0.0371(13) Uani 1 1 d . U . . .
H68 H 0.3327 0.7174 0.3009 0.045 Uiso 1 1 calc R U . . .
C16 C 0.1484(5) 1.0066(2) 0.35519(14) 0.0288(11) Uani 1 1 d . U . . .
C22 C 0.2086(5) 1.0551(2) 0.45734(15) 0.0308(12) Uani 1 1 d . U . . .
H22 H 0.2175 1.0339 0.4760 0.037 Uiso 1 1 calc R U . . .
C19 C 0.1749(6) 1.1193(2) 0.40426(18) 0.0400(14) Uani 1 1 d . U . . .
H19 H 0.1614 1.1415 0.3864 0.048 Uiso 1 1 calc R U . . .
C85 C -0.0456(5) 0.4929(2) 0.06155(14) 0.0332(12) Uani 1 1 d . U . . .
C15 C 0.1257(6) 0.9901(3) 0.32118(16) 0.0416(14) Uani 1 1 d . U . . .
H15 H 0.1037 1.0121 0.3036 0.050 Uiso 1 1 calc R U . . .
C38 C 1.1291(7) 0.9132(2) 0.72227(18) 0.0452(15) Uani 1 1 d . U . . .
H38 H 1.1458 0.9428 0.7328 0.054 Uiso 1 1 calc R U . . .
C17 C 0.1485(5) 1.0545(2) 0.36349(16) 0.0339(12) Uani 1 1 d . U . . .
H17 H 0.1320 1.0768 0.3458 0.041 Uiso 1 1 calc R U . . .
C80 C -0.0200(5) 0.4792(2) 0.09650(14) 0.0304(11) Uani 1 1 d . U . . .
C61 C 0.7457(7) 0.8354(2) 0.22899(18) 0.0437(15) Uani 1 1 d . U . . .
H61 H 0.7339 0.8658 0.2191 0.052 Uiso 1 1 calc R U . . .
C92 C -0.0032(5) 0.5621(2) 0.11277(14) 0.0312(11) Uani 1 1 d . U . . .
N2 N 0.7872(7) 0.77883(18) 0.66342(13) 0.058(2) Uani 1 1 d . U . . .
H2N H 0.7955 0.8058 0.6527 0.069 Uiso 1 1 calc R U . . .
C58 C 0.7842(6) 0.7469(2) 0.25770(16) 0.0372(13) Uani 1 1 d . U . . .
H58 H 0.7998 0.7168 0.2675 0.045 Uiso 1 1 calc R U . . .
C86 C -0.0468(5) 0.5404(3) 0.05355(15) 0.0392(13) Uani 1 1 d . U . . .
H86 H -0.0624 0.5493 0.0304 0.047 Uiso 1 1 calc R U . . .
C45 C 0.6297(7) 0.8316(2) 0.72712(19) 0.0459(16) Uani 1 1 d . U . . .
H45 H 0.6104 0.8014 0.7177 0.055 Uiso 1 1 calc R U . . .
C21 C 0.2118(5) 1.1021(2) 0.46350(18) 0.0378(13) Uani 1 1 d . U . . .
H21 H 0.2243 1.1131 0.4862 0.045 Uiso 1 1 calc R U . . .
C87 C -0.0262(5) 0.5754(2) 0.07776(15) 0.0341(12) Uani 1 1 d . U . . .
C32 C 0.8350(7) 0.77546(19) 0.69851(14) 0.0349(14) Uani 1 1 d . U . . .
H32A H 0.9161 0.7569 0.7002 0.042 Uiso 1 1 calc R U . . .
H32B H 0.7704 0.7593 0.7119 0.042 Uiso 1 1 calc R U . . .
N7 N 0.8565(6) 0.0540(3) 0.4234(2) 0.071(2) Uani 1 1 d D U . . .
C66 C 0.1919(7) 0.8147(3) 0.2748(2) 0.0511(17) Uani 1 1 d . U . . .
H66 H 0.1101 0.8299 0.2748 0.061 Uiso 1 1 calc R U . . .
C81 C -0.0204(6) 0.4297(2) 0.10394(18) 0.0399(14) Uani 1 1 d . U . . .
H81 H -0.0059 0.4193 0.1268 0.048 Uiso 1 1 calc R U . . .
C20 C 0.1969(6) 1.1348(2) 0.4367(2) 0.0461(15) Uani 1 1 d . U . . .
H20 H 0.2023 1.1676 0.4412 0.055 Uiso 1 1 calc R U . . .
C65 C 0.2927(7) 0.8357(2) 0.25984(18) 0.0446(15) Uani 1 1 d . U . . .
H65 H 0.2805 0.8658 0.2496 0.054 Uiso 1 1 calc R U . . .
C35 C 1.0839(7) 0.8252(2) 0.69259(17) 0.0450(15) Uani 1 1 d . U . . .
H35 H 1.0713 0.7952 0.6823 0.054 Uiso 1 1 calc R U . . .
C84 C -0.0707(6) 0.4565(3) 0.03661(17) 0.0470(16) Uani 1 1 d . U . . .
H84 H -0.0899 0.4652 0.0136 0.056 Uiso 1 1 calc R U . . .
C59 C 0.8820(7) 0.7698(3) 0.24362(19) 0.0474(16) Uani 1 1 d . U . . .
H59 H 0.9649 0.7555 0.2437 0.057 Uiso 1 1 calc R U . . .
C60 C 0.8637(7) 0.8144(3) 0.22894(19) 0.0494(17) Uani 1 1 d . U . . .
H60 H 0.9335 0.8299 0.2190 0.059 Uiso 1 1 calc R U . . .
C88 C -0.0308(6) 0.6239(3) 0.0689(2) 0.0485(16) Uani 1 1 d . U . . .
H88 H -0.0442 0.6328 0.0457 0.058 Uiso 1 1 calc R U . . .
C42 C 0.6813(8) 0.9193(3) 0.7564(2) 0.061(2) Uani 1 1 d . U . . .
H42 H 0.6981 0.9487 0.7672 0.074 Uiso 1 1 calc R U . . .
O20 O 0.0143(6) 0.5093(3) 0.3676(3) 0.117(3) Uani 1 1 d . U . . .
O17 O 0.2800(10) 0.6863(3) 0.5590(2) 0.127(3) Uani 1 1 d . U . . .
C37 C 1.2212(8) 0.8928(3) 0.7051(2) 0.0581(19) Uani 1 1 d . U . . .
H37 H 1.3012 0.9086 0.7028 0.070 Uiso 1 1 calc R U . . .
C83 C -0.0678(6) 0.4111(3) 0.0446(2) 0.0531(18) Uani 1 1 d . U . . .
H83 H -0.0835 0.3880 0.0274 0.064 Uiso 1 1 calc R U . . .
C82 C -0.0416(6) 0.3972(3) 0.0785(2) 0.0504(16) Uani 1 1 d . U . . .
H82 H -0.0385 0.3646 0.0839 0.060 Uiso 1 1 calc R U . . .
O24 O 0.7069(11) 0.7794(3) 0.3647(2) 0.124(4) Uani 1 1 d . U . . .
C91 C 0.0123(6) 0.5995(3) 0.13716(17) 0.0417(14) Uani 1 1 d . U . . .
H91 H 0.0280 0.5920 0.1605 0.050 Uiso 1 1 calc R U . . .
C89 C -0.0164(7) 0.6578(3) 0.0933(2) 0.0577(18) Uani 1 1 d . U . . .
H89 H -0.0208 0.6900 0.0870 0.069 Uiso 1 1 calc R U . . .
C93 C 0.7550(9) 0.8157(3) 0.3770(2) 0.063(2) Uani 1 1 d . U . . .
H93 H 0.7728 0.8169 0.4009 0.076 Uiso 1 1 calc R U . . .
C36 C 1.2001(8) 0.8478(3) 0.6903(2) 0.0598(19) Uani 1 1 d . U . . .
H36 H 1.2673 0.8332 0.6787 0.072 Uiso 1 1 calc R U . . .
O22 O 0.0714(9) 0.3998(3) 0.3767(3) 0.130(3) Uani 1 1 d . U . . .
C67 C 0.2099(7) 0.7705(3) 0.29004(18) 0.0481(16) Uani 1 1 d . U . . .
H67 H 0.1395 0.7563 0.3006 0.058 Uiso 1 1 calc R U . . .
C44 C 0.5340(8) 0.8571(3) 0.7401(3) 0.067(2) Uani 1 1 d . U . . .
H44 H 0.4485 0.8448 0.7393 0.080 Uiso 1 1 calc R U . . .
N5 N 0.2161(9) 0.7579(4) 0.3832(3) 0.102(3) Uani 1 1 d . U . . .
C90 C 0.0050(7) 0.6453(3) 0.1275(2) 0.0530(17) Uani 1 1 d . U . . .
H90 H 0.0145 0.6693 0.1442 0.064 Uiso 1 1 calc R U . . .
C43 C 0.5597(9) 0.9018(3) 0.7548(3) 0.074(3) Uani 1 1 d . U . . .
H43 H 0.4913 0.9195 0.7635 0.088 Uiso 1 1 calc R U . . .
O19 O 0.1846(7) 0.6407(4) 0.4897(3) 0.133(3) Uani 1 1 d . U . . .
O21 O 0.2209(13) 0.4617(4) 0.42601(18) 0.147(4) Uani 1 1 d . U . . .
C94 C 0.8319(8) 0.8950(3) 0.3748(3) 0.067(2) Uani 1 1 d . U . . .
H94A H 0.8378 0.8910 0.3995 0.101 Uiso 1 1 calc R U . . .
H94B H 0.7733 0.9212 0.3687 0.101 Uiso 1 1 calc R U . . .
H94C H 0.9180 0.9018 0.3669 0.101 Uiso 1 1 calc R U . . .
O25 O 0.8786(7) -0.0180(3) 0.4438(4) 0.195(7) Uani 1 1 d D U . . .
O23 O 0.1251(14) 0.6857(5) 0.3659(4) 0.172(5) Uani 1 1 d D U . . .
C98 C 0.0954(10) 0.7833(4) 0.3837(3) 0.088(3) Uani 1 1 d . U . . .
H98A H 0.0229 0.7611 0.3812 0.132 Uiso 1 1 calc R U . . .
H98B H 0.0896 0.8059 0.3649 0.132 Uiso 1 1 calc R U . . .
H98C H 0.0917 0.8002 0.4053 0.132 Uiso 1 1 calc R U . . .
C99 C 0.8603(8) 0.0098(4) 0.4161(4) 0.102(4) Uani 1 1 d D U . . .
H99 H 0.8511 -0.0020 0.3936 0.123 Uiso 1 1 calc R U . . .
C97 C 0.3330(11) 0.7853(5) 0.3853(3) 0.098(3) Uani 1 1 d . U . . .
H97A H 0.4075 0.7646 0.3900 0.146 Uiso 1 1 calc R U . . .
H97B H 0.3288 0.8085 0.4036 0.146 Uiso 1 1 calc R U . . .
H97C H 0.3423 0.8016 0.3637 0.146 Uiso 1 1 calc R U . . .
C101 C 0.8663(9) 0.0800(6) 0.4520(3) 0.136(6) Uani 1 1 d D U . . .
H10A H 0.8793 0.0650 0.4735 0.164 Uiso 1 1 calc R U . . .
H10B H 0.8601 0.1133 0.4507 0.164 Uiso 1 1 calc R U . . .
C100 C 0.8358(10) 0.0856(5) 0.3922(3) 0.105(4) Uani 1 1 d . U . . .
H10C H 0.7553 0.1035 0.3938 0.157 Uiso 1 1 calc R U . . .
H10D H 0.8298 0.0661 0.3716 0.157 Uiso 1 1 calc R U . . .
H10E H 0.9088 0.1074 0.3912 0.157 Uiso 1 1 calc R U . . .
C96 C 0.215(2) 0.7108(7) 0.3819(11) 0.44(4) Uani 1 1 d D U . . .
H96 H 0.2843 0.6946 0.3936 0.526 Uiso 1 1 calc R U . . .
C95 C 0.763(2) 0.8546(5) 0.3230(3) 0.160(8) Uani 1 1 d . U . . .
H95A H 0.7915 0.8249 0.3132 0.240 Uiso 1 1 calc R U . . .
H95B H 0.8133 0.8806 0.3142 0.240 Uiso 1 1 calc R U . . .
H95C H 0.6709 0.8595 0.3168 0.240 Uiso 1 1 calc R U . . .
C106 C -0.2672(12) 0.3698(6) 0.3633(3) 0.138(6) Uani 1 1 d . U . . .
H10F H -0.2780 0.3966 0.3786 0.206 Uiso 1 1 calc R U . . .
H10G H -0.3070 0.3417 0.3728 0.206 Uiso 1 1 calc R U . . .
H10H H -0.3093 0.3768 0.3410 0.206 Uiso 1 1 calc R U . . .
C102 C -0.0038(12) 0.5459(6) 0.3510(3) 0.126(5) Uani 1 1 d . U . . .
H102 H 0.0724 0.5588 0.3424 0.151 Uiso 1 1 calc R U . . .
C105 C -0.0301(19) 0.3932(9) 0.3673(4) 0.216(10) Uani 1 1 d . U . . .
H105 H -0.0678 0.4231 0.3625 0.259 Uiso 1 1 calc R U . . .
C112 C -0.0891(17) 0.6601(9) 0.4250(6) 0.220(11) Uani 1 1 d . U . . .
H11A H -0.1658 0.6420 0.4304 0.330 Uiso 1 1 calc R U . . .
H11B H -0.0803 0.6595 0.4003 0.330 Uiso 1 1 calc R U . . .
H11C H -0.0984 0.6927 0.4325 0.330 Uiso 1 1 calc R U . . .
C111 C 0.0971(15) 0.6545(6) 0.4736(5) 0.150(7) Uani 1 1 d . U . . .
H111 H 0.0598 0.6823 0.4822 0.179 Uiso 1 1 calc R U . . .
C107 C -0.085(2) 0.3088(8) 0.3514(5) 0.211(9) Uani 1 1 d D U . . .
H10I H -0.0732 0.3058 0.3270 0.316 Uiso 1 1 calc R U . . .
H10J H -0.1534 0.2874 0.3579 0.316 Uiso 1 1 calc R U . . .
H10K H -0.0036 0.3007 0.3642 0.316 Uiso 1 1 calc R U . . .
C108 C 0.229(2) 0.4265(7) 0.4443(4) 0.176(8) Uani 1 1 d . U . . .
H108 H 0.2529 0.3975 0.4345 0.211 Uiso 1 1 calc R U . . .
C104 C -0.113(2) 0.6213(9) 0.3284(6) 0.252(10) Uani 1 1 d . U . . .
H10L H -0.1381 0.6203 0.3040 0.378 Uiso 1 1 calc R U . . .
H10M H -0.0273 0.6356 0.3319 0.378 Uiso 1 1 calc R U . . .
H10N H -0.1765 0.6401 0.3401 0.378 Uiso 1 1 calc R U . . .
C103 C -0.2318(13) 0.5492(6) 0.3459(8) 0.329(15) Uani 1 1 d D U . . .
H10O H -0.3001 0.5717 0.3391 0.493 Uiso 1 1 calc R U . . .
H10P H -0.2392 0.5215 0.3311 0.493 Uiso 1 1 calc R U . . .
H10Q H -0.2410 0.5396 0.3695 0.493 Uiso 1 1 calc R U . . .
N9 N -0.1232(12) 0.3608(6) 0.3597(4) 0.169(6) Uani 1 1 d D U . . .
N12 N 0.0358(14) 0.6375(5) 0.4437(4) 0.140(4) Uani 1 1 d . U . . .
N8 N -0.1100(11) 0.5703(6) 0.3430(4) 0.172(5) Uani 1 1 d D U . . .
N10 N 0.206(2) 0.4267(8) 0.4759(4) 0.257(9) Uani 1 1 d D U . . .
C113 C 0.210(2) 0.3813(10) 0.4970(5) 0.293(15) Uani 1 1 d . U . . .
H11D H 0.1222 0.3686 0.4979 0.440 Uiso 1 1 calc R U . . .
H11E H 0.2453 0.3881 0.5201 0.440 Uiso 1 1 calc R U . . .
H11F H 0.2653 0.3581 0.4864 0.440 Uiso 1 1 calc R U . . .
C114 C 0.100(3) 0.5967(9) 0.4248(7) 0.269(14) Uani 1 1 d . U . . .
H11G H 0.1943 0.5991 0.4282 0.404 Uiso 1 1 calc R U . . .
H11H H 0.0751 0.5987 0.4004 0.404 Uiso 1 1 calc R U . . .
H11I H 0.0709 0.5666 0.4337 0.404 Uiso 1 1 calc R U . . .
C115 C 0.2192(14) 0.7211(4) 0.5614(3) 0.113(5) Uani 1 1 d . U . . .
H115 H 0.2685 0.7461 0.5527 0.135 Uiso 1 1 calc R U . . .
C116 C -0.0080(17) 0.7054(10) 0.5649(6) 0.249(11) Uani 1 1 d D U . . .
H11J H -0.0019 0.6870 0.5440 0.374 Uiso 1 1 calc R U . . .
H11K H -0.0855 0.7253 0.5629 0.374 Uiso 1 1 calc R U . . .
H11L H -0.0137 0.6840 0.5842 0.374 Uiso 1 1 calc R U . . .
C117 C 0.084(3) 0.7847(9) 0.5788(8) 0.359(19) Uani 1 1 d . U . . .
H11M H 0.1460 0.7969 0.5965 0.539 Uiso 1 1 calc R U . . .
H11N H -0.0031 0.7851 0.5870 0.539 Uiso 1 1 calc R U . . .
H11O H 0.0869 0.8045 0.5584 0.539 Uiso 1 1 calc R U . . .
N13 N 0.1184(18) 0.7381(5) 0.5706(5) 0.221(9) Uani 1 1 d D U . . .
N11 N 0.3095(18) 0.5401(5) 0.5723(3) 0.072(4) Uani 0.497(10) 1 d . U P A 1
C109 C 0.307(2) 0.5750(5) 0.5514(4) 0.066(5) Uani 0.497(10) 1 d . U P A 1
H109 H 0.2252 0.5894 0.5467 0.079 Uiso 0.497(10) 1 calc R U P A 1
C125 C 0.180(4) 0.5239(18) 0.5834(12) 0.25(2) Uani 0.497(10) 1 d . U P A 1
H12I H 0.1924 0.4973 0.5991 0.373 Uiso 0.497(10) 1 calc R U P A 1
H12J H 0.1377 0.5498 0.5948 0.373 Uiso 0.497(10) 1 calc R U P A 1
H12K H 0.1256 0.5140 0.5635 0.373 Uiso 0.497(10) 1 calc R U P A 1
N11A N 0.468(3) 0.5197(6) 0.5376(6) 0.161(13) Uani 0.503(10) 1 d . U P A 2
C10A C 0.446(3) 0.5617(7) 0.5227(5) 0.120(12) Uani 0.503(10) 1 d . U P A 2
H10R H 0.4672 0.5654 0.4998 0.144 Uiso 0.503(10) 1 calc R U P A 2
C126 C 0.533(7) 0.4824(14) 0.5211(15) 0.35(3) Uani 0.503(10) 1 d . U P A 2
H12D H 0.5395 0.4549 0.5361 0.527 Uiso 0.503(10) 1 calc R U P A 2
H12E H 0.4847 0.4741 0.4999 0.527 Uiso 0.503(10) 1 calc R U P A 2
H12F H 0.6205 0.4928 0.5161 0.527 Uiso 0.503(10) 1 calc R U P A 2
O18 O 0.4037(6) 0.59306(17) 0.53610(14) 0.0626(15) Uani 1 1 d . U . . .
C110 C 0.4386(15) 0.5175(4) 0.5790(4) 0.135(5) Uani 1 1 d . U . . .
H11P H 0.4348 0.4848 0.5711 0.202 Uiso 1 1 calc R U . A 1
H11Q H 0.4620 0.5181 0.6035 0.202 Uiso 1 1 calc R U . A 1
H11R H 0.5038 0.5347 0.5669 0.202 Uiso 1 1 calc R U . A 1
C124 C 0.130(5) 0.4661(12) 0.4909(8) 0.47(2) Uani 1 1 d D U . . .
H12A H 0.1226 0.4603 0.5152 0.708 Uiso 1 1 calc R U . . .
H12B H 0.1756 0.4960 0.4878 0.708 Uiso 1 1 calc R U . . .
H12C H 0.0438 0.4677 0.4794 0.708 Uiso 1 1 calc R U . . .

loop_
_atom_site_aniso_label
_atom_site_aniso_U_11
_atom_site_aniso_U_22
_atom_site_aniso_U_33
_atom_site_aniso_U_23
_atom_site_aniso_U_13
_atom_site_aniso_U_12
Cd3 0.01409(15) 0.01356(16) 0.01715(16) -0.00044(12) 0.00298(12) -0.00078(12)
Cd1 0.01558(16) 0.01774(17) 0.01657(16) 0.00213(13) -0.00064(12) -0.00380(13)
Cd2 0.0363(2) 0.0257(2) 0.0281(2) 0.00873(16) 0.00721(16) -0.00143(17)
Cd4 0.0469(3) 0.0300(2) 0.0346(2) -0.00733(18) 0.01981(19) -0.01450(19)
O16 0.0118(15) 0.040(2) 0.0233(18) 0.0047(16) 0.0032(13) 0.0031(15)
O12 0.064(3) 0.0163(18) 0.0260(19) -0.0092(15) 0.0084(18) -0.0049(18)
O4 0.0127(16) 0.029(2) 0.047(2) 0.0102(17) 0.0032(15) -0.0036(14)
O8 0.037(2) 0.0173(18) 0.036(2) 0.0069(15) 0.0073(17) -0.0015(15)
O11 0.047(2) 0.023(2) 0.042(2) -0.0075(17) 0.0142(19) -0.0119(17)
O14 0.0127(16) 0.033(2) 0.047(2) 0.0051(18) -0.0042(15) -0.0002(15)
O15 0.0183(17) 0.052(3) 0.0231(18) 0.0105(17) 0.0035(14) 0.0007(17)
O7 0.047(2) 0.0160(18) 0.039(2) -0.0023(16) -0.0135(19) -0.0053(17)
O2 0.0143(18) 0.043(2) 0.063(3) 0.018(2) 0.0017(18) 0.0032(16)
O10 0.050(3) 0.043(2) 0.028(2) -0.0134(18) 0.0049(18) -0.020(2)
O9 0.073(3) 0.040(2) 0.0185(18) -0.0059(17) 0.0089(19) -0.021(2)
O1 0.038(2) 0.040(2) 0.092(4) 0.036(3) 0.015(2) 0.015(2)
O5 0.062(3) 0.046(3) 0.027(2) -0.0142(19) -0.0203(19) 0.019(2)
O6 0.068(3) 0.049(3) 0.0185(19) 0.0074(18) -0.0032(19) -0.004(2)
O3 0.022(2) 0.029(2) 0.076(3) 0.015(2) 0.004(2) -0.0050(16)
C77 0.015(2) 0.026(3) 0.028(2) -0.003(2) 0.0041(18) -0.0010(19)
C73 0.013(2) 0.019(2) 0.023(2) 0.0004(18) 0.0020(17) 0.0007(17)
N1 0.016(2) 0.025(2) 0.050(3) 0.018(2) 0.0090(19) 0.0022(17)
C74 0.015(2) 0.017(2) 0.025(2) 0.0012(19) 0.0031(18) -0.0012(18)
N4 0.012(2) 0.071(4) 0.026(2) 0.005(2) 0.0050(17) -0.003(2)
C71 0.013(2) 0.021(2) 0.030(2) -0.005(2) -0.0006(18) 0.0008(18)
O13 0.026(2) 0.124(5) 0.038(2) -0.002(3) -0.0081(18) 0.007(3)
C50 0.024(2) 0.013(2) 0.021(2) -0.0021(17) -0.0002(18) 0.0009(18)
C1 0.020(2) 0.036(3) 0.035(3) 0.013(2) 0.001(2) 0.003(2)
C48 0.027(3) 0.022(2) 0.018(2) -0.0028(18) -0.0012(19) -0.0006(19)
C70 0.018(2) 0.029(3) 0.036(3) -0.003(2) -0.004(2) 0.003(2)
C49 0.025(2) 0.017(2) 0.019(2) -0.0003(18) 0.0033(18) -0.0037(19)
C4 0.015(2) 0.024(2) 0.024(2) 0.006(2) 0.0039(18) -0.0002(18)
C28 0.029(3) 0.014(2) 0.038(3) 0.004(2) -0.009(2) 0.000(2)
C25 0.033(3) 0.027(3) 0.019(2) -0.0009(19) -0.004(2) -0.001(2)
C51 0.033(3) 0.008(2) 0.023(2) -0.0028(17) -0.0049(19) 0.0059(18)
C52 0.027(2) 0.018(2) 0.017(2) -0.0019(18) -0.0020(18) 0.0009(19)
N3 0.049(3) 0.030(3) 0.022(2) 0.0044(19) -0.004(2) -0.020(2)
C76 0.013(2) 0.034(3) 0.025(2) -0.001(2) 0.0023(18) 0.001(2)
C75 0.012(2) 0.026(3) 0.024(2) -0.002(2) -0.0002(17) 0.0030(18)
C5 0.014(2) 0.026(2) 0.022(2) 0.004(2) 0.0011(18) 0.0012(18)
C72 0.019(2) 0.023(2) 0.023(2) 0.000(2) 0.0020(18) 0.0002(19)
C26 0.036(3) 0.021(2) 0.025(2) -0.0052(19) -0.009(2) -0.003(2)
C6 0.014(2) 0.029(3) 0.028(3) 0.005(2) 0.0022(19) -0.0035(19)
C8 0.021(2) 0.025(3) 0.026(3) 0.000(2) 0.0017(19) -0.0061(19)
C53 0.031(3) 0.020(2) 0.019(2) 0.0031(19) 0.001(2) -0.003(2)
C2 0.018(2) 0.025(3) 0.034(3) 0.008(2) 0.002(2) 0.0011(19)
C29 0.052(3) 0.016(2) 0.018(2) 0.0002(19) -0.006(2) -0.005(2)
C27 0.033(3) 0.016(2) 0.024(2) -0.0010(19) -0.004(2) -0.004(2)
C54 0.031(3) 0.019(2) 0.022(2) -0.0016(19) -0.003(2) -0.007(2)
C3 0.013(2) 0.027(3) 0.028(3) 0.009(2) 0.0025(18) -0.0019(18)
C40 0.059(3) 0.016(2) 0.028(3) -0.004(2) -0.011(2) -0.008(2)
C10 0.012(2) 0.024(2) 0.028(2) 0.0088(19) 0.0034(18) -0.0019(18)
C46 0.043(3) 0.023(3) 0.033(3) 0.005(2) -0.009(2) -0.008(2)
C24 0.036(3) 0.039(3) 0.020(2) -0.001(2) -0.002(2) 0.009(2)
C56 0.038(3) 0.020(2) 0.018(2) -0.0013(19) 0.000(2) -0.006(2)
C57 0.037(3) 0.021(2) 0.022(2) 0.001(2) 0.001(2) -0.003(2)
C39 0.051(3) 0.019(3) 0.026(3) 0.003(2) -0.011(2) -0.008(2)
C30 0.056(4) 0.019(2) 0.021(3) 0.000(2) -0.008(2) -0.012(2)
C31 0.040(3) 0.021(3) 0.024(2) 0.004(2) -0.006(2) -0.010(2)
C62 0.043(3) 0.023(3) 0.030(3) 0.003(2) 0.001(2) -0.004(2)
C69 0.036(3) 0.027(3) 0.021(2) -0.003(2) 0.000(2) -0.005(2)
C11 0.015(2) 0.026(2) 0.028(2) 0.008(2) 0.0037(19) -0.0011(19)
C23 0.013(2) 0.027(2) 0.036(3) 0.007(2) 0.0038(19) -0.0020(19)
C47 0.037(3) 0.024(3) 0.020(2) -0.003(2) 0.000(2) -0.004(2)
C9 0.018(2) 0.025(3) 0.029(3) 0.009(2) 0.0018(19) -0.0022(19)
C7 0.023(2) 0.022(3) 0.040(3) 0.010(2) 0.004(2) -0.002(2)
C34 0.050(3) 0.019(2) 0.023(3) 0.002(2) -0.010(2) -0.005(2)
C33 0.048(3) 0.018(2) 0.022(3) 0.0017(19) -0.009(2) -0.006(2)
C18 0.016(2) 0.028(3) 0.045(3) 0.011(2) 0.007(2) -0.001(2)
C12 0.026(3) 0.030(3) 0.032(3) 0.004(2) 0.004(2) -0.001(2)
C64 0.040(3) 0.029(3) 0.029(3) -0.003(2) -0.003(2) 0.002(2)
N6 0.068(4) 0.043(3) 0.047(3) -0.006(3) 0.007(3) -0.013(3)
C55 0.045(3) 0.023(3) 0.019(2) 0.003(2) -0.001(2) -0.006(2)
C13 0.036(3) 0.040(3) 0.040(3) -0.006(3) 0.006(3) -0.004(3)
C14 0.039(3) 0.064(4) 0.031(3) -0.003(3) 0.002(3) -0.005(3)
C63 0.051(3) 0.020(3) 0.038(3) 0.005(2) -0.002(3) -0.001(2)
C41 0.053(3) 0.019(3) 0.043(3) 0.000(2) -0.005(3) -0.001(2)
C79 0.014(2) 0.051(3) 0.023(2) 0.000(2) 0.0070(19) 0.000(2)
C78 0.017(2) 0.054(4) 0.025(3) 0.001(2) 0.006(2) -0.002(2)
C68 0.041(3) 0.041(3) 0.029(3) -0.004(2) 0.004(2) -0.008(3)
C16 0.020(2) 0.040(3) 0.026(3) 0.011(2) 0.002(2) -0.001(2)
C22 0.020(3) 0.034(3) 0.038(3) 0.000(2) 0.004(2) -0.001(2)
C19 0.034(3) 0.026(3) 0.061(4) 0.015(3) 0.009(3) 0.001(2)
C85 0.012(2) 0.060(3) 0.027(3) -0.008(2) 0.002(2) 0.000(2)
C15 0.039(3) 0.055(4) 0.030(3) 0.012(3) -0.004(3) 0.004(3)
C38 0.052(4) 0.031(3) 0.051(4) 0.004(3) -0.012(3) -0.012(3)
C17 0.026(3) 0.036(3) 0.040(3) 0.021(2) 0.003(2) 0.004(2)
C80 0.015(2) 0.049(3) 0.028(3) -0.006(2) 0.008(2) 0.000(2)
C61 0.054(4) 0.029(3) 0.049(4) 0.007(3) 0.006(3) -0.012(3)
C92 0.016(2) 0.048(3) 0.030(3) -0.003(2) 0.007(2) -0.004(2)
N2 0.124(6) 0.020(2) 0.026(3) 0.008(2) -0.029(3) -0.026(3)
C58 0.042(3) 0.026(3) 0.043(3) 0.003(2) 0.001(3) -0.001(2)
C86 0.020(3) 0.071(4) 0.027(3) 0.002(3) 0.006(2) 0.005(3)
C45 0.044(3) 0.030(3) 0.062(4) 0.009(3) -0.011(3) -0.009(3)
C21 0.021(3) 0.040(3) 0.053(4) -0.008(3) 0.003(2) -0.001(2)
C87 0.015(2) 0.056(3) 0.032(3) 0.007(2) 0.006(2) -0.002(2)
C32 0.065(4) 0.018(3) 0.021(3) 0.002(2) -0.011(3) -0.013(2)
N7 0.026(3) 0.055(4) 0.133(6) 0.003(4) 0.024(4) 0.004(3)
C66 0.043(4) 0.053(4) 0.057(4) -0.020(3) -0.001(3) 0.002(3)
C81 0.024(3) 0.049(3) 0.049(3) -0.002(3) 0.011(3) -0.001(3)
C20 0.035(3) 0.027(3) 0.077(5) 0.001(3) 0.011(3) -0.004(3)
C65 0.045(3) 0.040(3) 0.048(4) -0.008(3) -0.008(3) 0.007(3)
C35 0.058(4) 0.034(3) 0.043(4) -0.002(3) 0.003(3) 0.001(3)
C84 0.021(3) 0.086(5) 0.033(3) -0.021(3) 0.002(2) 0.001(3)
C59 0.038(3) 0.046(4) 0.059(4) -0.002(3) 0.008(3) -0.001(3)
C60 0.045(4) 0.049(4) 0.056(4) 0.005(3) 0.014(3) -0.016(3)
C88 0.024(3) 0.064(4) 0.057(4) 0.016(3) 0.004(3) -0.005(3)
C42 0.070(5) 0.034(4) 0.081(6) -0.007(4) 0.015(4) 0.003(3)
O20 0.047(3) 0.071(4) 0.237(10) -0.074(5) 0.048(5) -0.009(3)
O17 0.200(8) 0.081(5) 0.112(5) 0.036(4) 0.120(6) 0.068(5)
C37 0.055(4) 0.050(4) 0.069(5) 0.009(4) 0.005(4) -0.012(3)
C83 0.022(3) 0.074(4) 0.064(4) -0.033(4) 0.004(3) -0.003(3)
C82 0.026(3) 0.051(4) 0.075(5) -0.016(3) 0.012(3) -0.002(3)
O24 0.217(10) 0.057(4) 0.096(6) -0.006(4) -0.008(6) -0.068(5)
C91 0.028(3) 0.057(4) 0.040(3) -0.009(3) 0.004(3) -0.005(3)
C89 0.039(4) 0.055(4) 0.080(5) 0.010(4) 0.008(4) -0.014(3)
C93 0.078(6) 0.048(4) 0.063(5) -0.001(4) 0.003(4) -0.013(4)
C36 0.058(4) 0.053(4) 0.069(5) 0.002(4) 0.012(4) 0.003(4)
O22 0.108(6) 0.086(5) 0.202(9) 0.025(6) 0.058(6) -0.055(4)
C67 0.038(3) 0.066(4) 0.041(4) -0.010(3) 0.008(3) -0.009(3)
C44 0.043(4) 0.046(4) 0.112(8) 0.014(4) 0.007(4) -0.008(3)
N5 0.070(5) 0.111(6) 0.128(8) 0.055(6) 0.034(5) 0.036(4)
C90 0.037(4) 0.048(4) 0.074(4) -0.010(4) 0.005(3) -0.012(3)
C43 0.063(5) 0.047(4) 0.113(8) 0.004(4) 0.031(5) 0.006(4)
O19 0.049(4) 0.142(7) 0.204(9) 0.045(6) -0.030(4) -0.049(4)
O21 0.273(12) 0.135(8) 0.040(3) 0.001(4) 0.055(5) -0.029(7)
C94 0.047(4) 0.058(5) 0.098(7) -0.021(5) 0.008(4) -0.017(4)
O25 0.041(4) 0.109(7) 0.44(2) 0.142(10) 0.048(7) 0.035(4)
O23 0.168(11) 0.152(10) 0.200(13) 0.000(9) 0.057(10) 0.040(8)
C98 0.077(6) 0.103(8) 0.085(7) 0.014(6) 0.015(5) 0.030(6)
C99 0.030(4) 0.075(6) 0.204(12) -0.018(6) 0.030(6) 0.003(4)
C97 0.078(6) 0.139(10) 0.074(7) -0.025(7) -0.009(5) 0.013(6)
C101 0.041(5) 0.247(17) 0.123(8) -0.085(10) 0.018(6) -0.022(8)
C100 0.051(5) 0.130(10) 0.134(9) 0.037(8) 0.018(6) 0.003(6)
C96 0.104(14) 0.093(8) 1.10(10) 0.03(2) -0.16(3) 0.032(8)
C95 0.33(2) 0.091(9) 0.058(5) 0.007(6) -0.024(10) -0.045(12)
C106 0.094(7) 0.217(17) 0.101(9) 0.083(10) -0.003(7) 0.001(9)
C102 0.074(6) 0.199(12) 0.104(9) -0.048(8) 0.003(6) 0.079(8)
C105 0.180(12) 0.35(2) 0.118(12) 0.104(13) -0.021(10) -0.191(16)
C112 0.103(12) 0.35(3) 0.21(2) 0.08(2) -0.031(11) -0.029(13)
C111 0.105(10) 0.137(13) 0.200(16) -0.054(11) -0.048(10) -0.006(9)
C107 0.22(2) 0.273(17) 0.141(17) 0.024(18) 0.022(15) 0.064(16)
C108 0.257(19) 0.201(15) 0.079(7) 0.033(9) 0.089(11) 0.075(15)
C104 0.230(19) 0.332(19) 0.20(2) 0.054(19) 0.083(17) 0.204(15)
C103 0.068(7) 0.178(13) 0.73(4) -0.290(18) -0.084(15) 0.044(8)
N9 0.094(7) 0.189(12) 0.220(16) 0.102(12) -0.016(8) -0.049(7)
N12 0.137(10) 0.144(11) 0.136(10) -0.013(8) -0.016(7) -0.016(8)
N8 0.091(6) 0.207(11) 0.214(13) -0.109(9) -0.018(8) 0.088(7)
N10 0.36(2) 0.323(19) 0.103(9) 0.095(10) 0.137(12) 0.199(17)
C113 0.31(3) 0.40(3) 0.174(18) 0.179(19) 0.069(17) 0.24(2)
C114 0.31(3) 0.19(2) 0.32(3) -0.14(2) 0.08(2) -0.017(18)
C115 0.149(9) 0.101(8) 0.095(8) 0.034(7) 0.073(8) 0.072(7)
C116 0.119(11) 0.46(3) 0.167(19) 0.06(2) 0.012(14) 0.077(15)
C117 0.53(4) 0.207(17) 0.37(4) 0.03(2) 0.24(4) 0.25(2)
N13 0.234(14) 0.127(10) 0.32(2) 0.049(12) 0.211(17) 0.089(9)
N11 0.124(11) 0.050(8) 0.044(7) 0.017(6) 0.011(8) -0.023(7)
C109 0.104(12) 0.038(8) 0.060(10) 0.012(6) 0.041(9) 0.003(7)
C125 0.211(18) 0.31(5) 0.24(4) 0.12(4) 0.13(3) -0.08(3)
N11A 0.31(4) 0.043(9) 0.115(12) -0.006(9) -0.059(17) 0.071(15)
C10A 0.25(3) 0.050(9) 0.062(11) 0.000(7) 0.006(15) 0.068(15)
C126 0.62(9) 0.12(3) 0.32(4) 0.01(3) 0.08(6) 0.22(4)
O18 0.097(4) 0.030(2) 0.064(3) 0.017(2) 0.025(3) 0.011(2)
C110 0.169(11) 0.082(8) 0.143(10) 0.063(8) -0.076(9) -0.027(7)
C124 0.81(6) 0.40(3) 0.24(3) 0.02(3) 0.24(4) 0.34(4)

loop_
_atom_type_symbol
_atom_type_description
_atom_type_scat_dispersion_real
_atom_type_scat_dispersion_imag
_atom_type_scat_source
C C 0.0033 0.0016 'International Tables Vol C Tables 4.2.6.8 and 6.1.1.4'
H H 0.0000 0.0000 'International Tables Vol C Tables 4.2.6.8 and 6.1.1.4'
Cd Cd -0.8075 1.2024 'International Tables Vol C Tables 4.2.6.8 and 6.1.1.4'
N N 0.0061 0.0033 'International Tables Vol C Tables 4.2.6.8 and 6.1.1.4'
O O 0.0106 0.0060 'International Tables Vol C Tables 4.2.6.8 and 6.1.1.4'

loop_
_geom_angle_atom_site_label_1
_geom_angle_atom_site_label_2
_geom_angle_atom_site_label_3
_geom_angle
_geom_angle_site_symmetry_1
_geom_angle_site_symmetry_3
_geom_angle_publ_flag
O12 Cd3 O14 97.89(16) . . ?
O12 Cd3 O8 147.19(14) . 3_666 ?
O14 Cd3 O8 91.32(14) . 3_666 ?
O12 Cd3 O16 100.21(15) . 1_655 ?
O14 Cd3 O16 92.85(13) . 1_655 ?
O8 Cd3 O16 110.75(14) 3_666 1_655 ?
O12 Cd3 O15 96.62(16) . 1_655 ?
O14 Cd3 O15 147.78(14) . 1_655 ?
O8 Cd3 O15 91.86(14) 3_666 1_655 ?
O16 Cd3 O15 56.23(12) 1_655 1_655 ?
O12 Cd3 O7 92.57(14) . 3_666 ?
O14 Cd3 O7 109.56(14) . 3_666 ?
O8 Cd3 O7 54.78(13) 3_666 3_666 ?
O16 Cd3 O7 152.45(13) 1_655 3_666 ?
O15 Cd3 O7 98.33(13) 1_655 3_666 ?
O12 Cd3 C74 99.68(16) . 1_655 ?
O14 Cd3 C74 120.56(15) . 1_655 ?
O8 Cd3 C74 102.52(14) 3_666 1_655 ?
O16 Cd3 C74 28.19(14) 1_655 1_655 ?
O15 Cd3 C74 28.05(14) 1_655 1_655 ?
O7 Cd3 C74 125.69(14) 3_666 1_655 ?
O12 Cd3 C28 120.34(16) . 3_666 ?
O14 Cd3 C28 100.96(15) . 3_666 ?
O8 Cd3 C28 26.92(15) 3_666 3_666 ?
O16 Cd3 C28 134.25(15) 1_655 3_666 ?
O15 Cd3 C28 96.20(15) 1_655 3_666 ?
O7 Cd3 C28 27.87(15) 3_666 3_666 ?
C74 Cd3 C28 117.04(16) 1_655 3_666 ?
O10 Cd1 O2 102.68(18) . . ?
O10 Cd1 O6 136.86(17) . . ?
O2 Cd1 O6 98.76(18) . . ?
O10 Cd1 O4 110.92(16) . 1_655 ?
O2 Cd1 O4 93.27(14) . 1_655 ?
O6 Cd1 O4 104.65(17) . 1_655 ?
O10 Cd1 O3 92.98(17) . 1_655 ?
O2 Cd1 O3 148.63(15) . 1_655 ?
O6 Cd1 O3 87.45(18) . 1_655 ?
O4 Cd1 O3 55.54(13) 1_655 1_655 ?
O10 Cd1 C8 104.00(16) . 1_655 ?
O2 Cd1 C8 120.86(16) . 1_655 ?
O6 Cd1 C8 96.17(17) . 1_655 ?
O4 Cd1 C8 27.71(15) 1_655 1_655 ?
O3 Cd1 C8 27.85(15) 1_655 1_655 ?
O9 Cd2 O1 97.80(19) . . ?
O9 Cd2 O19 88.4(3) . . ?
O1 Cd2 O19 89.7(3) . . ?
O9 Cd2 O5 94.10(17) . . ?
O1 Cd2 O5 94.60(18) . . ?
O19 Cd2 O5 174.7(3) . . ?
O9 Cd2 O18 93.48(19) . . ?
O1 Cd2 O18 168.2(2) . . ?
O19 Cd2 O18 87.0(3) . . ?
O5 Cd2 O18 88.2(2) . . ?
O9 Cd2 O17 174.8(3) . . ?
O1 Cd2 O17 83.4(2) . . ?
O19 Cd2 O17 86.5(4) . . ?
O5 Cd2 O17 90.9(3) . . ?
O18 Cd2 O17 85.0(2) . . ?
O11 Cd4 O13 109.1(2) . . ?
O11 Cd4 O21 87.4(3) . . ?
O13 Cd4 O21 163.3(3) . . ?
O11 Cd4 O22 167.7(3) . . ?
O13 Cd4 O22 81.6(3) . . ?
O21 Cd4 O22 81.7(4) . . ?
O11 Cd4 O20 87.1(2) . . ?
O13 Cd4 O20 84.8(3) . . ?
O21 Cd4 O20 93.6(4) . . ?
O22 Cd4 O20 88.0(3) . . ?
O11 Cd4 O7 91.12(15) . 3_666 ?
O13 Cd4 O7 84.81(17) . 3_666 ?
O21 Cd4 O7 97.9(3) . 3_666 ?
O22 Cd4 O7 95.9(3) . 3_666 ?
O20 Cd4 O7 168.3(3) . 3_666 ?
C74 O16 Cd3 92.2(3) . 1_455 ?
C51 O12 Cd3 136.4(3) . . ?
C8 O4 Cd1 94.8(3) . 1_455 ?
C28 O8 Cd3 97.2(3) . 3_666 ?
C51 O11 Cd4 132.4(3) . . ?
C70 O14 Cd3 116.4(4) . . ?
C74 O15 Cd3 89.3(3) . 1_455 ?
C28 O7 Cd4 123.0(4) . 3_666 ?
C28 O7 Cd3 86.2(3) . 3_666 ?
Cd4 O7 Cd3 97.61(14) 3_666 3_666 ?
C1 O2 Cd1 113.7(4) . . ?
C47 O10 Cd1 141.1(4) . . ?
C47 O9 Cd2 128.0(4) . . ?
C1 O1 Cd2 163.0(4) . . ?
C24 O5 Cd2 130.6(4) . . ?
C24 O6 Cd1 107.6(4) . . ?
C8 O3 Cd1 87.7(3) . 1_455 ?
C71 C77 C76 120.4(4) . . ?
C71 C77 H77 119.8 . . ?
C76 C77 H77 119.8 . . ?
C75 C73 C72 120.1(4) . . ?
C75 C73 C74 120.5(4) . . ?
C72 C73 C74 119.5(4) . . ?
C4 N1 C9 123.3(4) . . ?
C4 N1 H1N 118.4 . . ?
C9 N1 H1N 118.4 . . ?
O15 C74 O16 122.3(4) . . ?
O15 C74 C73 119.2(4) . . ?
O16 C74 C73 118.5(4) . . ?
O15 C74 Cd3 62.7(2) . 1_455 ?
O16 C74 Cd3 59.6(2) . 1_455 ?
C73 C74 Cd3 178.1(3) . 1_455 ?
C76 N4 C78 121.0(4) . . ?
C76 N4 H4N 119.5 . . ?
C78 N4 H4N 119.5 . . ?
C77 C71 C72 120.8(4) . . ?
C77 C71 C70 119.0(4) . . ?
C72 C71 C70 120.1(5) . . ?
C70 O13 Cd4 148.3(5) . . ?
C49 C50 C52 121.2(4) . . ?
C49 C50 C51 119.5(4) . . ?
C52 C50 C51 119.1(4) . . ?
O2 C1 O1 123.8(5) . . ?
O2 C1 C2 118.2(5) . . ?
O1 C1 C2 118.0(5) . . ?
C54 C48 C49 120.7(5) . . ?
C54 C48 C47 118.9(5) . . ?
C49 C48 C47 120.3(5) . . ?
O14 C70 O13 124.1(5) . . ?
O14 C70 C71 118.2(5) . . ?
O13 C70 C71 117.6(5) . . ?
C50 C49 C48 118.4(4) . . ?
C50 C49 H49 120.8 . . ?
C48 C49 H49 120.8 . . ?
N1 C4 C3 122.9(4) . . ?
N1 C4 C5 118.8(4) . . ?
C3 C4 C5 118.2(5) . . ?
O8 C28 O7 121.8(5) . . ?
O8 C28 C27 118.7(5) . . ?
O7 C28 C27 119.5(5) . . ?
O8 C28 Cd3 55.9(3) . 3_666 ?
O7 C28 Cd3 65.9(3) . 3_666 ?
C27 C28 Cd3 174.3(4) . 3_666 ?
C31 C25 C26 121.0(5) . . ?
C31 C25 C24 117.9(5) . . ?
C26 C25 C24 121.0(5) . . ?
O12 C51 O11 125.3(5) . . ?
O12 C51 C50 117.7(5) . . ?
O11 C51 C50 117.0(4) . . ?
C50 C52 C53 120.3(4) . . ?
C50 C52 H52 119.8 . . ?
C53 C52 H52 119.8 . . ?
C53 N3 C55 122.4(4) . . ?
C53 N3 H3N 118.8 . . ?
C55 N3 H3N 118.8 . . ?
N4 C76 C75 120.3(4) . . ?
N4 C76 C77 121.5(4) . . ?
C75 C76 C77 118.3(5) . . ?
C73 C75 C76 121.3(4) . . ?
C73 C75 H75 119.3 . . ?
C76 C75 H75 119.3 . . ?
C6 C5 C4 121.1(4) . . ?
C6 C5 H5 119.5 . . ?
C4 C5 H5 119.5 . . ?
C71 C72 C73 119.1(5) . . ?
C71 C72 H72 120.5 . . ?
C73 C72 H72 120.5 . . ?
C25 C26 C27 118.7(5) . . ?
C25 C26 H26 120.7 . . ?
C27 C26 H26 120.7 . . ?
C5 C6 C7 120.3(5) . . ?
C5 C6 C8 119.6(4) . . ?
C7 C6 C8 120.1(5) . . ?
O4 C8 O3 121.9(5) . . ?
O4 C8 C6 118.6(5) . . ?
O3 C8 C6 119.5(5) . . ?
O4 C8 Cd1 57.5(2) . 1_455 ?
O3 C8 Cd1 64.4(3) . 1_455 ?
C6 C8 Cd1 174.9(4) . 1_455 ?
N3 C53 C52 123.2(5) . . ?
N3 C53 C54 118.4(5) . . ?
C52 C53 C54 118.4(5) . . ?
C7 C2 C3 120.9(5) . . ?
C7 C2 C1 120.2(5) . . ?
C3 C2 C1 118.9(5) . . ?
C30 C29 C27 119.9(5) . . ?
C30 C29 H29 120.0 . . ?
C27 C29 H29 120.0 . . ?
C26 C27 C29 120.7(5) . . ?
C26 C27 C28 121.2(5) . . ?
C29 C27 C28 118.1(5) . . ?
C48 C54 C53 120.8(5) . . ?
C48 C54 H54 119.6 . . ?
C53 C54 H54 119.6 . . ?
C2 C3 C4 120.4(5) . . ?
C2 C3 H3 119.8 . . ?
C4 C3 H3 119.8 . . ?
C39 C40 C41 121.5(5) . . ?
C39 C40 H40 119.2 . . ?
C41 C40 H40 119.2 . . ?
C23 C10 C11 120.1(5) . . ?
C23 C10 C9 121.3(5) . . ?
C11 C10 C9 118.6(5) . . ?
C33 C46 C41 120.1(6) . . ?
C33 C46 C45 122.7(6) . . ?
C41 C46 C45 117.2(6) . . ?
O6 C24 O5 123.0(5) . . ?
O6 C24 C25 117.2(5) . . ?
O5 C24 C25 119.7(5) . . ?
C69 C56 C57 120.2(5) . . ?
C69 C56 C55 119.5(5) . . ?
C57 C56 C55 120.4(5) . . ?
C56 C57 C62 119.8(5) . . ?
C56 C57 C58 123.3(5) . . ?
C62 C57 C58 116.9(5) . . ?
C40 C39 C34 120.2(6) . . ?
C40 C39 C38 121.2(5) . . ?
C34 C39 C38 118.6(6) . . ?
N2 C30 C29 122.6(5) . . ?
N2 C30 C31 118.6(5) . . ?
C29 C30 C31 118.8(5) . . ?
C25 C31 C30 120.8(5) . . ?
C25 C31 H31 119.6 . . ?
C30 C31 H31 119.6 . . ?
C63 C62 C61 121.3(6) . . ?
C63 C62 C57 119.3(5) . . ?
C61 C62 C57 119.4(6) . . ?
C56 C69 C68 123.0(5) . . ?
C56 C69 C64 119.7(5) . . ?
C68 C69 C64 117.3(5) . . ?
C10 C11 C16 120.3(5) . . ?
C10 C11 C12 122.4(5) . . ?
C16 C11 C12 117.3(5) . . ?
C10 C23 C22 123.8(5) . . ?
C10 C23 C18 119.4(5) . . ?
C22 C23 C18 116.7(5) . . ?
O10 C47 O9 126.0(5) . . ?
O10 C47 C48 116.3(5) . . ?
O9 C47 C48 117.7(5) . . ?
N1 C9 C10 110.1(4) . . ?
N1 C9 H9A 109.6 . . ?
C10 C9 H9A 109.6 . . ?
N1 C9 H9B 109.6 . . ?
C10 C9 H9B 109.6 . . ?
H9A C9 H9B 108.2 . . ?
C2 C7 C6 119.1(5) . . ?
C2 C7 H7 120.4 . . ?
C6 C7 H7 120.4 . . ?
C33 C34 C35 123.1(5) . . ?
C33 C34 C39 118.9(6) . . ?
C35 C34 C39 118.0(6) . . ?
C46 C33 C34 119.9(5) . . ?
C46 C33 C32 119.6(5) . . ?
C34 C33 C32 120.5(6) . . ?
C17 C18 C19 121.7(5) . . ?
C17 C18 C23 119.2(5) . . ?
C19 C18 C23 119.0(6) . . ?
C13 C12 C11 120.8(5) . . ?
C13 C12 H12 119.6 . . ?
C11 C12 H12 119.6 . . ?
C63 C64 C65 121.2(6) . . ?
C63 C64 C69 119.5(5) . . ?
C65 C64 C69 119.3(6) . . ?
C93 N6 C95 122.9(8) . . ?
C93 N6 C94 121.8(7) . . ?
C95 N6 C94 115.3(8) . . ?
N3 C55 C56 110.6(4) . . ?
N3 C55 H55A 109.5 . . ?
C56 C55 H55A 109.5 . . ?
N3 C55 H55B 109.5 . . ?
C56 C55 H55B 109.5 . . ?
H55A C55 H55B 108.1 . . ?
C12 C13 C14 121.5(6) . . ?
C12 C13 H13 119.3 . . ?
C14 C13 H13 119.3 . . ?
C15 C14 C13 119.7(6) . . ?
C15 C14 H14 120.1 . . ?
C13 C14 H14 120.1 . . ?
C64 C63 C62 121.5(5) . . ?
C64 C63 H63 119.3 . . ?
C62 C63 H63 119.3 . . ?
C40 C41 C42 121.7(6) . . ?
C40 C41 C46 119.1(6) . . ?
C42 C41 C46 119.2(6) . . ?
C80 C79 C92 120.9(5) . . ?
C80 C79 C78 118.9(6) . . ?
C92 C79 C78 120.2(5) . . ?
N4 C78 C79 110.7(4) . . ?
N4 C78 H78A 109.5 . . ?
C79 C78 H78A 109.5 . . ?
N4 C78 H78B 109.5 . . ?
C79 C78 H78B 109.5 . . ?
H78A C78 H78B 108.1 . . ?
C67 C68 C69 120.7(6) . . ?
C67 C68 H68 119.7 . . ?
C69 C68 H68 119.7 . . ?
C17 C16 C15 122.4(5) . . ?
C17 C16 C11 118.4(5) . . ?
C15 C16 C11 119.2(6) . . ?
C21 C22 C23 121.9(6) . . ?
C21 C22 H22 119.1 . . ?
C23 C22 H22 119.1 . . ?
C20 C19 C18 121.5(6) . . ?
C20 C19 H19 119.2 . . ?
C18 C19 H19 119.2 . . ?
C86 C85 C84 123.1(6) . . ?
C86 C85 C80 118.6(6) . . ?
C84 C85 C80 118.3(6) . . ?
C14 C15 C16 121.4(6) . . ?
C14 C15 H15 119.3 . . ?
C16 C15 H15 119.3 . . ?
C37 C38 C39 121.5(7) . . ?
C37 C38 H38 119.2 . . ?
C39 C38 H38 119.2 . . ?
C18 C17 C16 122.4(5) . . ?
C18 C17 H17 118.8 . . ?
C16 C17 H17 118.8 . . ?
C79 C80 C81 123.4(6) . . ?
C79 C80 C85 119.4(6) . . ?
C81 C80 C85 117.2(6) . . ?
C60 C61 C62 121.1(6) . . ?
C60 C61 H61 119.5 . . ?
C62 C61 H61 119.5 . . ?
C79 C92 C91 123.7(6) . . ?
C79 C92 C87 119.3(5) . . ?
C91 C92 C87 117.0(6) . . ?
C30 N2 C32 122.9(5) . . ?
C30 N2 H2N 118.6 . . ?
C32 N2 H2N 118.6 . . ?
C59 C58 C57 121.5(6) . . ?
C59 C58 H58 119.3 . . ?
C57 C58 H58 119.3 . . ?
C87 C86 C85 122.9(6) . . ?
C87 C86 H86 118.5 . . ?
C85 C86 H86 118.5 . . ?
C44 C45 C46 121.4(7) . . ?
C44 C45 H45 119.3 . . ?
C46 C45 H45 119.3 . . ?
C22 C21 C20 120.9(6) . . ?
C22 C21 H21 119.5 . . ?
C20 C21 H21 119.5 . . ?
C86 C87 C88 121.7(6) . . ?
C86 C87 C92 118.8(6) . . ?
C88 C87 C92 119.5(6) . . ?
N2 C32 C33 109.3(4) . . ?
N2 C32 H32A 109.8 . . ?
C33 C32 H32A 109.8 . . ?
N2 C32 H32B 109.8 . . ?
C33 C32 H32B 109.8 . . ?
H32A C32 H32B 108.3 . . ?
C99 N7 C101 135.9(13) . . ?
C99 N7 C100 113.6(11) . . ?
C101 N7 C100 110.6(11) . . ?
C65 C66 C67 119.6(7) . . ?
C65 C66 H66 120.2 . . ?
C67 C66 H66 120.2 . . ?
C82 C81 C80 120.7(7) . . ?
C82 C81 H81 119.6 . . ?
C80 C81 H81 119.6 . . ?
C19 C20 C21 119.8(6) . . ?
C19 C20 H20 120.1 . . ?
C21 C20 H20 120.1 . . ?
C66 C65 C64 121.0(7) . . ?
C66 C65 H65 119.5 . . ?
C64 C65 H65 119.5 . . ?
C36 C35 C34 121.0(7) . . ?
C36 C35 H35 119.5 . . ?
C34 C35 H35 119.5 . . ?
C83 C84 C85 122.4(7) . . ?
C83 C84 H84 118.8 . . ?
C85 C84 H84 118.8 . . ?
C58 C59 C60 121.4(7) . . ?
C58 C59 H59 119.3 . . ?
C60 C59 H59 119.3 . . ?
C61 C60 C59 119.8(6) . . ?
C61 C60 H60 120.1 . . ?
C59 C60 H60 120.1 . . ?
C89 C88 C87 120.6(7) . . ?
C89 C88 H88 119.7 . . ?
C87 C88 H88 119.7 . . ?
C43 C42 C41 121.3(8) . . ?
C43 C42 H42 119.4 . . ?
C41 C42 H42 119.4 . . ?
C102 O20 Cd4 125.2(8) . . ?
C115 O17 Cd2 123.8(7) . . ?
C38 C37 C36 120.2(7) . . ?
C38 C37 H37 119.9 . . ?
C36 C37 H37 119.9 . . ?
C84 C83 C82 119.9(7) . . ?
C84 C83 H83 120.0 . . ?
C82 C83 H83 120.0 . . ?
C81 C82 C83 121.5(7) . . ?
C81 C82 H82 119.3 . . ?
C83 C82 H82 119.3 . . ?
C90 C91 C92 121.3(7) . . ?
C90 C91 H91 119.4 . . ?
C92 C91 H91 119.4 . . ?
C88 C89 C90 120.4(8) . . ?
C88 C89 H89 119.8 . . ?
C90 C89 H89 119.8 . . ?
O24 C93 N6 123.9(9) . . ?
O24 C93 H93 118.0 . . ?
N6 C93 H93 118.0 . . ?
C35 C36 C37 120.8(8) . . ?
C35 C36 H36 119.6 . . ?
C37 C36 H36 119.6 . . ?
C105 O22 Cd4 128.9(13) . . ?
C68 C67 C66 122.1(7) . . ?
C68 C67 H67 118.9 . . ?
C66 C67 H67 118.9 . . ?
C45 C44 C43 120.8(7) . . ?
C45 C44 H44 119.6 . . ?
C43 C44 H44 119.6 . . ?
C96 N5 C97 123.5(12) . . ?
C96 N5 C98 119.6(13) . . ?
C97 N5 C98 116.9(11) . . ?
C91 C90 C89 121.1(7) . . ?
C91 C90 H90 119.5 . . ?
C89 C90 H90 119.5 . . ?
C42 C43 C44 120.1(8) . . ?
C42 C43 H43 120.0 . . ?
C44 C43 H43 120.0 . . ?
C111 O19 Cd2 139.8(11) . . ?
C108 O21 Cd4 127.4(11) . . ?
N6 C94 H94A 109.5 . . ?
N6 C94 H94B 109.5 . . ?
H94A C94 H94B 109.5 . . ?
N6 C94 H94C 109.5 . . ?
H94A C94 H94C 109.5 . . ?
H94B C94 H94C 109.5 . . ?
N5 C98 H98A 109.5 . . ?
N5 C98 H98B 109.5 . . ?
H98A C98 H98B 109.5 . . ?
N5 C98 H98C 109.5 . . ?
H98A C98 H98C 109.5 . . ?
H98B C98 H98C 109.5 . . ?
N7 C99 O25 113.3(12) . . ?
N7 C99 H99 123.3 . . ?
O25 C99 H99 123.3 . . ?
N5 C97 H97A 109.5 . . ?
N5 C97 H97B 109.5 . . ?
H97A C97 H97B 109.5 . . ?
N5 C97 H97C 109.5 . . ?
H97A C97 H97C 109.5 . . ?
H97B C97 H97C 109.5 . . ?
N7 C101 H10A 120.0 . . ?
N7 C101 H10B 120.0 . . ?
H10A C101 H10B 120.0 . . ?
N7 C100 H10C 109.5 . . ?
N7 C100 H10D 109.5 . . ?
H10C C100 H10D 109.5 . . ?
N7 C100 H10E 109.5 . . ?
H10C C100 H10E 109.5 . . ?
H10D C100 H10E 109.5 . . ?
N5 C96 O23 124.8(18) . . ?
N5 C96 H96 117.6 . . ?
O23 C96 H96 117.6 . . ?
N6 C95 H95A 109.5 . . ?
N6 C95 H95B 109.5 . . ?
H95A C95 H95B 109.5 . . ?
N6 C95 H95C 109.5 . . ?
H95A C95 H95C 109.5 . . ?
H95B C95 H95C 109.5 . . ?
N9 C106 H10F 109.5 . . ?
N9 C106 H10G 109.5 . . ?
H10F C106 H10G 109.5 . . ?
N9 C106 H10H 109.5 . . ?
H10F C106 H10H 109.5 . . ?
H10G C106 H10H 109.5 . . ?
O20 C102 N8 131.6(17) . . ?
O20 C102 H102 114.2 . . ?
N8 C102 H102 114.2 . . ?
O22 C105 N9 147(3) . . ?
O22 C105 H105 106.6 . . ?
N9 C105 H105 106.6 . . ?
N12 C112 H11A 109.5 . . ?
N12 C112 H11B 109.5 . . ?
H11A C112 H11B 109.5 . . ?
N12 C112 H11C 109.5 . . ?
H11A C112 H11C 109.5 . . ?
H11B C112 H11C 109.5 . . ?
O19 C111 N12 131.0(18) . . ?
O19 C111 H111 114.5 . . ?
N12 C111 H111 114.5 . . ?
N9 C107 H10I 109.5 . . ?
N9 C107 H10J 109.5 . . ?
H10I C107 H10J 109.5 . . ?
N9 C107 H10K 109.5 . . ?
H10I C107 H10K 109.5 . . ?
H10J C107 H10K 109.5 . . ?
O21 C108 N10 123.7(18) . . ?
O21 C108 H108 118.1 . . ?
N10 C108 H108 118.1 . . ?
N8 C104 H10L 109.5 . . ?
N8 C104 H10M 109.5 . . ?
H10L C104 H10M 109.5 . . ?
N8 C104 H10N 109.5 . . ?
H10L C104 H10N 109.5 . . ?
H10M C104 H10N 109.5 . . ?
N8 C103 H10O 109.5 . . ?
N8 C103 H10P 109.5 . . ?
H10O C103 H10P 109.5 . . ?
N8 C103 H10Q 109.5 . . ?
H10O C103 H10Q 109.5 . . ?
H10P C103 H10Q 109.5 . . ?
C105 N9 C106 124(2) . . ?
C105 N9 C107 120.0(19) . . ?
C106 N9 C107 115.9(14) . . ?
C111 N12 C114 118.7(17) . . ?
C111 N12 C112 124.9(16) . . ?
C114 N12 C112 116.0(17) . . ?
C102 N8 C103 119.6(18) . . ?
C102 N8 C104 125.0(17) . . ?
C103 N8 C104 115.2(14) . . ?
C108 N10 C113 121(2) . . ?
C108 N10 C124 121.0(19) . . ?
C113 N10 C124 114.4(17) . . ?
N10 C113 H11D 109.5 . . ?
N10 C113 H11E 109.5 . . ?
H11D C113 H11E 109.5 . . ?
N10 C113 H11F 109.5 . . ?
H11D C113 H11F 109.5 . . ?
H11E C113 H11F 109.5 . . ?
N12 C114 H11G 109.5 . . ?
N12 C114 H11H 109.5 . . ?
H11G C114 H11H 109.5 . . ?
N12 C114 H11I 109.5 . . ?
H11G C114 H11I 109.5 . . ?
H11H C114 H11I 109.5 . . ?
O17 C115 N13 145.2(15) . . ?
O17 C115 H115 107.4 . . ?
N13 C115 H115 107.4 . . ?
N13 C116 H11J 109.5 . . ?
N13 C116 H11K 109.5 . . ?
H11J C116 H11K 109.5 . . ?
N13 C116 H11L 109.5 . . ?
H11J C116 H11L 109.5 . . ?
H11K C116 H11L 109.5 . . ?
N13 C117 H11M 109.5 . . ?
N13 C117 H11N 109.5 . . ?
H11M C117 H11N 109.5 . . ?
N13 C117 H11O 109.5 . . ?
H11M C117 H11O 109.5 . . ?
H11N C117 H11O 109.5 . . ?
C115 N13 C117 132(2) . . ?
C115 N13 C116 115.6(16) . . ?
C117 N13 C116 111(2) . . ?
C109 N11 C110 115.3(16) . . ?
C109 N11 C125 116(2) . . ?
C110 N11 C125 128(2) . . ?
N11 C109 O18 127.9(19) . . ?
N11 C109 H109 116.1 . . ?
O18 C109 H109 116.1 . . ?
N11 C125 H12I 109.5 . . ?
N11 C125 H12J 109.5 . . ?
H12I C125 H12J 109.5 . . ?
N11 C125 H12K 109.5 . . ?
H12I C125 H12K 109.5 . . ?
H12J C125 H12K 109.5 . . ?
C10A N11A C126 122(3) . . ?
C10A N11A C110 115.0(17) . . ?
C126 N11A C110 122(3) . . ?
O18 C10A N11A 124(2) . . ?
O18 C10A H10R 118.2 . . ?
N11A C10A H10R 118.2 . . ?
N11A C126 H12D 109.5 . . ?
N11A C126 H12E 109.5 . . ?
H12D C126 H12E 109.5 . . ?
N11A C126 H12F 109.5 . . ?
H12D C126 H12F 109.5 . . ?
H12E C126 H12F 109.5 . . ?
C10A O18 Cd2 122.3(12) . . ?
C109 O18 Cd2 119.8(9) . . ?
N11 C110 H11P 109.5 . . ?
N11 C110 H11Q 109.5 . . ?
H11P C110 H11Q 109.5 . . ?
N11 C110 H11R 109.5 . . ?
H11P C110 H11R 109.5 . . ?
H11Q C110 H11R 109.5 . . ?
N10 C124 H12A 109.5 . . ?
N10 C124 H12B 109.5 . . ?
H12A C124 H12B 109.5 . . ?
N10 C124 H12C 109.5 . . ?
H12A C124 H12C 109.5 . . ?
H12B C124 H12C 109.5 . . ?

loop_
_geom_bond_atom_site_label_1
_geom_bond_atom_site_label_2
_geom_bond_distance
_geom_bond_site_symmetry_2
_geom_bond_publ_flag
Cd3 O12 2.207(4) . ?
Cd3 O14 2.216(4) . ?
Cd3 O8 2.283(4) 3_666 ?
Cd3 O16 2.303(3) 1_655 ?
Cd3 O15 2.371(4) 1_655 ?
Cd3 O7 2.503(4) 3_666 ?
Cd3 C74 2.668(5) 1_655 ?
Cd3 C28 2.736(5) 3_666 ?
Cd1 O10 2.165(4) . ?
Cd1 O2 2.201(4) . ?
Cd1 O6 2.213(4) . ?
Cd1 O4 2.276(4) 1_655 ?
Cd1 O3 2.429(4) 1_655 ?
Cd1 C8 2.690(5) 1_655 ?
Cd2 O9 2.211(4) . ?
Cd2 O1 2.247(4) . ?
Cd2 O19 2.269(7) . ?
Cd2 O5 2.277(5) . ?
Cd2 O18 2.285(5) . ?
Cd2 O17 2.302(6) . ?
Cd4 O11 2.208(4) . ?
Cd4 O13 2.208(5) . ?
Cd4 O21 2.275(7) . ?
Cd4 O22 2.286(7) . ?
Cd4 O20 2.298(7) . ?
Cd4 O7 2.329(4) 3_666 ?
O16 C74 1.261(6) . ?
O16 Cd3 2.303(3) 1_455 ?
O12 C51 1.245(6) . ?
O4 C8 1.255(6) . ?
O4 Cd1 2.277(3) 1_455 ?
O8 C28 1.249(7) . ?
O8 Cd3 2.284(4) 3_666 ?
O11 C51 1.270(7) . ?
O14 C70 1.245(7) . ?
O15 C74 1.255(6) . ?
O15 Cd3 2.371(4) 1_455 ?
O7 C28 1.282(7) . ?
O7 Cd4 2.329(4) 3_666 ?
O7 Cd3 2.503(4) 3_666 ?
O2 C1 1.244(7) . ?
O10 C47 1.246(7) . ?
O9 C47 1.253(7) . ?
O1 C1 1.252(7) . ?
O5 C24 1.247(7) . ?
O6 C24 1.243(8) . ?
O3 C8 1.258(7) . ?
O3 Cd1 2.429(4) 1_455 ?
C77 C71 1.385(7) . ?
C77 C76 1.401(7) . ?
C77 H77 0.9500 . ?
C73 C75 1.382(7) . ?
C73 C72 1.395(7) . ?
C73 C74 1.503(6) . ?
N1 C4 1.371(7) . ?
N1 C9 1.454(6) . ?
N1 H1N 0.8800 . ?
C74 Cd3 2.668(5) 1_455 ?
N4 C76 1.386(7) . ?
N4 C78 1.459(6) . ?
N4 H4N 0.8800 . ?
C71 C72 1.393(7) . ?
C71 C70 1.506(7) . ?
O13 C70 1.260(8) . ?
C50 C49 1.390(7) . ?
C50 C52 1.391(7) . ?
C50 C51 1.495(6) . ?
C1 C2 1.503(7) . ?
C48 C54 1.384(7) . ?
C48 C49 1.399(7) . ?
C48 C47 1.514(7) . ?
C49 H49 0.9500 . ?
C4 C3 1.405(7) . ?
C4 C5 1.406(7) . ?
C28 C27 1.494(7) . ?
C28 Cd3 2.736(5) 3_666 ?
C25 C31 1.374(7) . ?
C25 C26 1.385(8) . ?
C25 C24 1.507(7) . ?
C52 C53 1.395(7) . ?
C52 H52 0.9500 . ?
N3 C53 1.382(7) . ?
N3 C55 1.456(7) . ?
N3 H3N 0.8800 . ?
C76 C75 1.398(7) . ?
C75 H75 0.9500 . ?
C5 C6 1.379(7) . ?
C5 H5 0.9500 . ?
C72 H72 0.9500 . ?
C26 C27 1.392(7) . ?
C26 H26 0.9500 . ?
C6 C7 1.400(7) . ?
C6 C8 1.501(7) . ?
C8 Cd1 2.690(5) 1_455 ?
C53 C54 1.405(7) . ?
C2 C7 1.387(7) . ?
C2 C3 1.387(7) . ?
C29 C30 1.390(7) . ?
C29 C27 1.401(7) . ?
C29 H29 0.9500 . ?
C54 H54 0.9500 . ?
C3 H3 0.9500 . ?
C40 C39 1.381(9) . ?
C40 C41 1.386(9) . ?
C40 H40 0.9500 . ?
C10 C23 1.403(7) . ?
C10 C11 1.414(7) . ?
C10 C9 1.519(7) . ?
C46 C33 1.405(9) . ?
C46 C41 1.435(8) . ?
C46 C45 1.436(9) . ?
C56 C69 1.404(8) . ?
C56 C57 1.415(8) . ?
C56 C55 1.515(7) . ?
C57 C62 1.431(8) . ?
C57 C58 1.432(8) . ?
C39 C34 1.435(7) . ?
C39 C38 1.439(9) . ?
C30 N2 1.384(7) . ?
C30 C31 1.400(7) . ?
C31 H31 0.9500 . ?
C62 C63 1.400(9) . ?
C62 C61 1.421(9) . ?
C69 C68 1.437(8) . ?
C69 C64 1.439(8) . ?
C11 C16 1.434(7) . ?
C11 C12 1.438(8) . ?
C23 C22 1.429(8) . ?
C23 C18 1.448(7) . ?
C9 H9A 0.9900 . ?
C9 H9B 0.9900 . ?
C7 H7 0.9500 . ?
C34 C33 1.412(8) . ?
C34 C35 1.418(9) . ?
C33 C32 1.513(7) . ?
C18 C17 1.381(9) . ?
C18 C19 1.422(8) . ?
C12 C13 1.364(8) . ?
C12 H12 0.9500 . ?
C64 C63 1.391(9) . ?
C64 C65 1.423(9) . ?
N6 C93 1.308(10) . ?
N6 C95 1.429(13) . ?
N6 C94 1.429(9) . ?
C55 H55A 0.9900 . ?
C55 H55B 0.9900 . ?
C13 C14 1.404(10) . ?
C13 H13 0.9500 . ?
C14 C15 1.357(10) . ?
C14 H14 0.9500 . ?
C63 H63 0.9500 . ?
C41 C42 1.422(10) . ?
C79 C80 1.403(8) . ?
C79 C92 1.409(9) . ?
C79 C78 1.510(7) . ?
C78 H78A 0.9900 . ?
C78 H78B 0.9900 . ?
C68 C67 1.353(10) . ?
C68 H68 0.9500 . ?
C16 C17 1.400(9) . ?
C16 C15 1.426(9) . ?
C22 C21 1.358(8) . ?
C22 H22 0.9500 . ?
C19 C20 1.358(10) . ?
C19 H19 0.9500 . ?
C85 C86 1.385(10) . ?
C85 C84 1.440(9) . ?
C85 C80 1.441(8) . ?
C15 H15 0.9500 . ?
C38 C37 1.333(11) . ?
C38 H38 0.9500 . ?
C17 H17 0.9500 . ?
C80 C81 1.437(9) . ?
C61 C60 1.359(10) . ?
C61 H61 0.9500 . ?
C92 C91 1.435(9) . ?
C92 C87 1.437(8) . ?
N2 C32 1.445(7) . ?
N2 H2N 0.8800 . ?
C58 C59 1.350(9) . ?
C58 H58 0.9500 . ?
C86 C87 1.388(9) . ?
C86 H86 0.9500 . ?
C45 C44 1.351(11) . ?
C45 H45 0.9500 . ?
C21 C20 1.409(10) . ?
C21 H21 0.9500 . ?
C87 C88 1.421(10) . ?
C32 H32A 0.9900 . ?
C32 H32B 0.9900 . ?
N7 C99 1.287(12) . ?
N7 C101 1.350(11) . ?
N7 C100 1.526(14) . ?
C66 C65 1.366(11) . ?
C66 C67 1.400(11) . ?
C66 H66 0.9500 . ?
C81 C82 1.372(10) . ?
C81 H81 0.9500 . ?
C20 H20 0.9500 . ?
C65 H65 0.9500 . ?
C35 C36 1.371(11) . ?
C35 H35 0.9500 . ?
C84 C83 1.328(11) . ?
C84 H84 0.9500 . ?
C59 C60 1.400(10) . ?
C59 H59 0.9500 . ?
C60 H60 0.9500 . ?
C88 C89 1.362(11) . ?
C88 H88 0.9500 . ?
C42 C43 1.350(12) . ?
C42 H42 0.9500 . ?
O20 C102 1.238(18) . ?
O17 C115 1.180(11) . ?
C37 C36 1.417(11) . ?
C37 H37 0.9500 . ?
C83 C82 1.402(11) . ?
C83 H83 0.9500 . ?
C82 H82 0.9500 . ?
O24 C93 1.232(10) . ?
C91 C90 1.357(10) . ?
C91 H91 0.9500 . ?
C89 C90 1.399(12) . ?
C89 H89 0.9500 . ?
C93 H93 0.9500 . ?
C36 H36 0.9500 . ?
O22 C105 1.109(17) . ?
C67 H67 0.9500 . ?
C44 C43 1.416(13) . ?
C44 H44 0.9500 . ?
N5 C96 1.34(2) . ?
N5 C97 1.437(15) . ?
N5 C98 1.444(12) . ?
C90 H90 0.9500 . ?
C43 H43 0.9500 . ?
O19 C111 1.142(17) . ?
O21 C108 1.236(18) . ?
C94 H94A 0.9800 . ?
C94 H94B 0.9800 . ?
C94 H94C 0.9800 . ?
O25 C99 1.351(13) . ?
O23 C96 1.304(17) . ?
C98 H98A 0.9800 . ?
C98 H98B 0.9800 . ?
C98 H98C 0.9800 . ?
C99 H99 0.9500 . ?
C97 H97A 0.9800 . ?
C97 H97B 0.9800 . ?
C97 H97C 0.9800 . ?
C101 H10A 0.9500 . ?
C101 H10B 0.9500 . ?
C100 H10C 0.9800 . ?
C100 H10D 0.9800 . ?
C100 H10E 0.9800 . ?
C96 H96 0.9500 . ?
C95 H95A 0.9800 . ?
C95 H95B 0.9800 . ?
C95 H95C 0.9800 . ?
C106 N9 1.526(18) . ?
C106 H10F 0.9800 . ?
C106 H10G 0.9800 . ?
C106 H10H 0.9800 . ?
C102 N8 1.319(15) . ?
C102 H102 0.9500 . ?
C105 N9 1.353(19) . ?
C105 H105 0.9500 . ?
C112 N12 1.58(2) . ?
C112 H11A 0.9800 . ?
C112 H11B 0.9800 . ?
C112 H11C 0.9800 . ?
C111 N12 1.393(18) . ?
C111 H111 0.9500 . ?
C107 N9 1.570(16) . ?
C107 H10I 0.9800 . ?
C107 H10J 0.9800 . ?
C107 H10K 0.9800 . ?
C108 N10 1.281(16) . ?
C108 H108 0.9500 . ?
C104 N8 1.56(3) . ?
C104 H10L 0.9800 . ?
C104 H10M 0.9800 . ?
C104 H10N 0.9800 . ?
C103 N8 1.406(16) . ?
C103 H10O 0.9800 . ?
C103 H10P 0.9800 . ?
C103 H10Q 0.9800 . ?
N12 C114 1.55(2) . ?
N10 C113 1.53(3) . ?
N10 C124 1.507(17) . ?
C113 H11D 0.9800 . ?
C113 H11E 0.9800 . ?
C113 H11F 0.9800 . ?
C114 H11G 0.9800 . ?
C114 H11H 0.9800 . ?
C114 H11I 0.9800 . ?
C115 N13 1.223(15) . ?
C115 H115 0.9500 . ?
C116 N13 1.608(17) . ?
C116 H11J 0.9800 . ?
C116 H11K 0.9800 . ?
C116 H11L 0.9800 . ?
C117 N13 1.41(2) . ?
C117 H11M 0.9800 . ?
C117 H11N 0.9800 . ?
C117 H11O 0.9800 . ?
N11 C109 1.289(19) . ?
N11 C110 1.49(2) . ?
N11 C125 1.51(3) . ?
C109 O18 1.302(17) . ?
C109 H109 0.9500 . ?
C125 H12I 0.9800 . ?
C125 H12J 0.9800 . ?
C125 H12K 0.9800 . ?
N11A C10A 1.34(3) . ?
N11A C126 1.43(5) . ?
N11A C110 1.68(3) . ?
C10A O18 1.137(19) . ?
C10A H10R 0.9500 . ?
C126 H12D 0.9800 . ?
C126 H12E 0.9800 . ?
C126 H12F 0.9800 . ?
C110 H11P 0.9800 . ?
C110 H11Q 0.9800 . ?
C110 H11R 0.9800 . ?
C124 H12A 0.9800 . ?
C124 H12B 0.9800 . ?
C124 H12C 0.9800 . ?

loop_
_geom_hbond_atom_site_label_D
_geom_hbond_atom_site_label_H
_geom_hbond_atom_site_label_A
_geom_hbond_distance_DH
_geom_hbond_distance_HA
_geom_hbond_distance_DA
_geom_hbond_angle_DHA
_geom_hbond_site_symmetry_A
N1 H1N O25 0.88 1.97 2.848(8) 171.8 1_465
N3 H3N O24 0.88 2.18 2.976(8) 150.0 .
C54 H54 O24 0.95 2.51 3.299(8) 140.6 .
C106 H10F N11 0.98 2.68 3.65(2) 171.2 3_566
C106 H10H O15 0.98 2.60 3.349(13) 133.8 .
C105 H105 O20 0.95 2.60 3.33(2) 134.4 .
C104 H10M O23 0.98 2.46 3.34(3) 149.7 .
C103 H10P O15 0.98 2.41 3.327(15) 156.0 .
C113 H11F O5 0.98 2.26 3.22(2) 169.2 3_666
C115 H115 O1 0.95 2.43 2.989(11) 117.4 .
C10A H10R O9 0.95 2.59 3.27(2) 128.6 .
C126 H12E N11A 0.98 1.59 2.31(6) 126.5 3_666
C126 H12F O21 0.98 3.02 3.56(8) 116.3 3_666
C126 H12F N10 0.98 2.91 3.73(8) 141.6 3_666
N1 H1N O25 0.88 1.97 2.848(8) 171.8 1_465
N3 H3N O24 0.88 2.18 2.976(8) 150.0 .
C54 H54 O24 0.95 2.51 3.299(8) 140.6 .
C106 H10F N11 0.98 2.68 3.65(2) 171.2 3_566
C106 H10H O15 0.98 2.60 3.349(13) 133.8 .
C105 H105 O20 0.95 2.60 3.33(2) 134.4 .
C104 H10M O23 0.98 2.46 3.34(3) 149.7 .
C103 H10P O15 0.98 2.41 3.327(15) 156.0 .
C113 H11F O5 0.98 2.26 3.22(2) 169.2 3_666
C115 H115 O1 0.95 2.43 2.989(11) 117.4 .
C10A H10R O9 0.95 2.59 3.27(2) 128.6 .
C126 H12E N11A 0.98 1.59 2.31(6) 126.5 3_666
C126 H12F O21 0.98 3.02 3.56(8) 116.3 3_666
C126 H12F N10 0.98 2.91 3.73(8) 141.6 3_666
